data_8100513
loop_
_publ_author_name
'Biesemeier, Frank'
'Harms, Klaus '
'M\"uller, Ulrich'

_publ_section_title
;
Crystal structure of bisacetonitrile-tetracarbonyl-molybdenum---acetonitrile 
solvate, Mo(CO)~4~(NCCH~3~)~2~ &#x00B7; CH~3~CN
;
_journal_issue 4
_journal_name_full 'Zeitschrift f\"ur Kristallographie - New Crystal Structures'
_journal_page_first 419
_journal_page_last 420
_journal_volume 218
_journal_year 2003
_chemical_formula_moiety 'Mo (C O)4 (N C CH3)2 \cdot CH3 C N'
_chemical_formula_structural 'Mo (C O)4 (N C CH3)2 &#x00B7; CH3 C N'
_chemical_formula_sum 'C10 H9 Mo N3 O4'
_chemical_formula_weight 331.14
_space_group_IT_number 15
_symmetry_cell_setting monoclinic
_symmetry_space_group_name_Hall '-C 2yc'
_symmetry_space_group_name_H-M 'C 1 2/c 1'
_cell_angle_alpha 90.00
_cell_angle_beta 116.16(2)
_cell_angle_gamma 90.00
_cell_formula_units_Z 4
_cell_length_a 12.904(2)
_cell_length_b 12.771(2)
_cell_length_c 9.211(1)
_cell_measurement_temperature 193(2)
_cell_volume 1362.5(3)
_diffrn_ambient_temperature 193(2)
_exptl_crystal_density_diffrn 1.407
_refine_diff_density_rms 0.173
_cod_depositor_comments
;
 Marking attached hydrogen atoms.

 Antanas Vaitkus,
 2017-03-24
;
_cod_original_sg_symbol_H-M 'C 2/c'
_cod_database_code 8100513

loop_
_symmetry_equiv_pos_as_xyz
'x, y, z'
'-x, y, -z+1/2'
'x+1/2, y+1/2, z'
'-x+1/2, y+1/2, -z+1/2'
'-x, -y, -z'
'x, -y, z-1/2'
'-x+1/2, -y+1/2, -z'
'x+1/2, -y+1/2, z-1/2'

loop_
_atom_site_label
_atom_site_type_symbol
_atom_site_fract_x
_atom_site_fract_y
_atom_site_fract_z
_atom_site_U_iso_or_equiv
_atom_site_adp_type
_atom_site_occupancy
_atom_site_symmetry_multiplicity
_atom_site_Wyckoff_symbol
_atom_site_calc_flag
_atom_site_refinement_flags
_atom_site_disorder_assembly
_atom_site_disorder_group
_atom_site_attached_hydrogens
Mo Mo 0.5000 0.27495(9) 0.2500 0.0338(3) Uani 1 4 e d S . . 0
C1 C 0.3657(6) 0.2805(7) 0.3098(9) 0.0402(17) Uani 1 8 f d . . . 0
O1 O 0.2901(5) 0.2895(6) 0.3442(9) 0.066(2) Uani 1 8 f d . . . 0
C2 C 0.4236(6) 0.3840(8) 0.0917(10) 0.041(2) Uani 1 8 f d . . . 0
O2 O 0.3789(5) 0.4529(6) -0.0028(8) 0.0557(16) Uani 1 8 f d . . . 0
N1 N 0.4151(5) 0.1451(6) 0.0786(8) 0.0386(15) Uani 1 8 f d . . . 0
C3 C 0.3740(6) 0.0767(7) -0.0062(11) 0.0391(19) Uani 1 8 f d . . . 0
C4 C 0.3198(10) -0.0111(9) -0.1175(15) 0.050(3) Uani 1 8 f d . . . 0
N2 N 0.0000 0.3734(13) 0.2500 0.072(4) Uani 1 4 e d S . . 0
C5 C 0.0000 0.2857(17) 0.2500 0.054(3) Uani 1 4 e d S . . 0
C6 C 0.0000 0.1721(14) 0.2500 0.066(4) Uani 1 4 e d S . . 3
H4A H 0.373(8) -0.041(8) -0.165(14) 0.06(3) Uiso 1 8 f d . . . 0
H4B H 0.259(11) -0.032(9) -0.129(16) 0.07(4) Uiso 1 8 f d . . . 0
H4C H 0.357(13) -0.042(12) -0.07(2) 0.09(6) Uiso 1 8 f d . . . 0

loop_
_atom_site_aniso_label
_atom_site_aniso_U_11
_atom_site_aniso_U_22
_atom_site_aniso_U_33
_atom_site_aniso_U_23
_atom_site_aniso_U_13
_atom_site_aniso_U_12
Mo 0.0307(4) 0.0350(5) 0.0278(5) 0.000 0.0056(3) 0.000
C1 0.041(3) 0.034(4) 0.033(4) 0.003(4) 0.005(3) 0.002(4)
O1 0.052(3) 0.085(6) 0.072(5) 0.014(4) 0.037(3) 0.008(3)
C2 0.033(3) 0.052(6) 0.035(5) -0.007(4) 0.010(3) -0.009(4)
O2 0.058(3) 0.056(4) 0.047(4) 0.022(3) 0.018(3) 0.018(3)
N1 0.038(3) 0.036(4) 0.032(4) -0.006(3) 0.007(3) -0.006(3)
C3 0.035(3) 0.040(5) 0.038(5) 0.004(4) 0.012(3) 0.007(4)
C4 0.041(5) 0.045(6) 0.049(6) -0.013(5) 0.006(5) -0.005(5)
N2 0.068(7) 0.072(10) 0.063(9) 0.000 0.018(6) 0.000
C5 0.045(6) 0.077(11) 0.041(7) 0.000 0.019(5) 0.000
C6 0.093(10) 0.044(9) 0.063(10) 0.000 0.037(8) 0.000

loop_
_geom_bond_atom_site_label_1
_geom_bond_atom_site_label_2
_geom_bond_distance
_geom_bond_site_symmetry_2
_geom_bond_publ_flag
Mo1 C1 2.034(8) . ?
Mo1 C2 1.945(9) . ?
Mo1 N1 2.221(7) . ?
C1 O1 1.156(9) . ?
C2 O2 1.19(1) . ?
N1 C3 1.14(1) . ?
C3 C4 1.47(2) . ?
N2 C5 1.12(2) . ?
C5 C6 1.45(2) . ?
